data_4336148
loop_
_publ_author_name
'Chunying Tang'
'Fang Wang'
'Wenqing Jiang'
'Yong Zhang'
'Dingxian Jia'

_publ_contact_author_address
;Soochow University
      College of Chemistry, Chemical Engineering and Materials Science
      P.O. Box 174, Renai Road 199, Suzhou 215123
      P.R.China.
;
_publ_contact_author_email jiadingxian@suda.edu.cn
_publ_contact_author_fax 86-512-65880089
_publ_contact_author_name 'Dr. Dingxian Jia'
_publ_contact_author_phone 86-512-65880089
_publ_section_title
;
 Clusters [Co(As3S3)2]2-, [Ni(As3S3)2]2-, and [{Co(en)}6(\m3-S)4(AsS3)4]2-
 with Co-As or Ni-As Bonds: Solvothermal Syntheses and Characterizations
 of Thioarsenates Containing Transition-Metal Complexes
;
_journal_name_full 'Inorganic Chemistry'
_journal_page_first 10860
_journal_page_last 10868
_journal_paper_doi 10.1021/ic4007982
_journal_volume 52
_journal_year 2013
_chemical_formula_moiety 'C8 H26 As6 Co2 N6 S6'
_chemical_formula_sum 'C8 H26 As6 Co2 N6 S6'
_chemical_formula_weight 966.09
_chemical_name_systematic
; 
 ? 
;
_space_group_IT_number 19
_symmetry_cell_setting orthorhombic
_symmetry_Int_Tables_number 19
_symmetry_space_group_name_Hall 'P 2ac 2ab'
_symmetry_space_group_name_H-M 'P 21 21 21'
_atom_sites_solution_hydrogens geom
_atom_sites_solution_primary direct
_atom_sites_solution_secondary difmap
_audit_creation_method SHELXL-97
_cell_angle_alpha 90.00
_cell_angle_beta 90.00
_cell_angle_gamma 90.00
_cell_formula_units_Z 4
_cell_length_a 11.082(2)
_cell_length_b 14.679(3)
_cell_length_c 16.523(3)
_cell_measurement_reflns_used 10851
_cell_measurement_temperature 223(2)
_cell_measurement_theta_max 25.35
_cell_measurement_theta_min 3.0
_cell_volume 2687.8(9)
_computing_cell_refinement CrystalClear
_computing_data_collection CrystalClear
_computing_data_reduction CrystalStructure
_computing_structure_refinement 'SHELXL-97 (Sheldrick, 1997)'
_computing_structure_solution 'SHELXS-97 (Sheldrick, 1990)'
_diffrn_ambient_temperature 223(2)
_diffrn_detector_area_resol_mean 14.63
_diffrn_measured_fraction_theta_full 0.995
_diffrn_measured_fraction_theta_max 0.995
_diffrn_measurement_device_type 'Rigaku Saturn'
_diffrn_measurement_method \w
_diffrn_radiation_monochromator graphite
_diffrn_radiation_source 'fine-focus sealed tube'
_diffrn_radiation_type MoK\a
_diffrn_radiation_wavelength 0.71073
_diffrn_reflns_av_R_equivalents 0.0483
_diffrn_reflns_av_sigmaI/netI 0.0821
_diffrn_reflns_limit_h_max 13
_diffrn_reflns_limit_h_min -11
_diffrn_reflns_limit_k_max 17
_diffrn_reflns_limit_k_min -15
_diffrn_reflns_limit_l_max 19
_diffrn_reflns_limit_l_min -18
_diffrn_reflns_number 10734
_diffrn_reflns_theta_full 25.35
_diffrn_reflns_theta_max 25.35
_diffrn_reflns_theta_min 3.04
_exptl_absorpt_coefficient_mu 9.043
_exptl_absorpt_correction_T_max 0.1199
_exptl_absorpt_correction_T_min 0.0509
_exptl_absorpt_correction_type multi-scan
_exptl_absorpt_process_details 'Jacobson, R. (1998) Private communication'
_exptl_crystal_colour black
_exptl_crystal_density_diffrn 2.388
_exptl_crystal_description block
_exptl_crystal_F_000 1856
_exptl_crystal_size_max 0.80
_exptl_crystal_size_mid 0.40
_exptl_crystal_size_min 0.40
_refine_diff_density_max 1.363
_refine_diff_density_min -0.794
_refine_diff_density_rms 0.160
_refine_ls_abs_structure_details 'Flack H D (1983), Acta Cryst. A39, 876-881'
_refine_ls_abs_structure_Flack 0.039(14)
_refine_ls_extinction_method none
_refine_ls_goodness_of_fit_ref 0.913
_refine_ls_hydrogen_treatment constr
_refine_ls_matrix_type full
_refine_ls_number_parameters 254
_refine_ls_number_reflns 4857
_refine_ls_number_restraints 0
_refine_ls_restrained_S_all 0.913
_refine_ls_R_factor_all 0.0396
_refine_ls_R_factor_gt 0.0341
_refine_ls_shift/su_max 0.001
_refine_ls_shift/su_mean 0.000
_refine_ls_structure_factor_coef Fsqd
_refine_ls_weighting_details 'calc w=1/[\s^2^(Fo^2^)+(0.0298P)^2^+0.0000P] where P=(Fo^2^+2Fc^2^)/3'
_refine_ls_weighting_scheme calc
_refine_ls_wR_factor_gt 0.0727
_refine_ls_wR_factor_ref 0.0751
_reflns_number_gt 4001
_reflns_number_total 4857
_reflns_threshold_expression >2sigma(I)
_cod_data_source_file ic4007982_si_002_2.cif
_cod_data_source_block compound_1
_cod_original_cell_volume 2687.6(9)
_cod_database_code 4336148

loop_
_symmetry_equiv_pos_as_xyz
'x, y, z'
'x+1/2, -y+1/2, -z'
'-x, y+1/2, -z+1/2'
'-x+1/2, -y, z+1/2'

loop_
_atom_site_label
_atom_site_type_symbol
_atom_site_fract_x
_atom_site_fract_y
_atom_site_fract_z
_atom_site_U_iso_or_equiv
_atom_site_adp_type
_atom_site_occupancy
_atom_site_symmetry_multiplicity
_atom_site_calc_flag
_atom_site_refinement_flags
As1 As 0.23358(9) 0.63283(6) 0.49056(5) 0.0371(2) Uani 1 1 d .
As2 As 0.26310(8) 0.57438(5) 0.35870(5) 0.0302(2) Uani 1 1 d .
As3 As 0.52208(9) 0.69615(5) 0.41591(5) 0.0306(2) Uani 1 1 d .
As4 As 0.20528(8) 0.38930(6) 0.44903(5) 0.0322(2) Uani 1 1 d .
As5 As 0.41216(8) 0.35028(5) 0.43800(5) 0.0282(2) Uani 1 1 d .
As6 As 0.32104(8) 0.35551(5) 0.64303(5) 0.0285(2) Uani 1 1 d .
S1 S 0.3748(2) 0.74383(14) 0.49835(14) 0.0401(6) Uani 1 1 d .
S2 S 0.4030(2) 0.67128(13) 0.30762(12) 0.0315(5) Uani 1 1 d .
S3 S 0.54650(18) 0.55417(12) 0.45297(12) 0.0262(4) Uani 1 1 d .
S4 S 0.1527(2) 0.33358(14) 0.57113(14) 0.0355(5) Uani 1 1 d .
S5 S 0.4430(2) 0.28008(12) 0.55729(13) 0.0288(5) Uani 1 1 d .
S6 S 0.3614(2) 0.49720(13) 0.61342(11) 0.0272(5) Uani 1 1 d .
Co1 Co 0.35639(9) 0.50265(6) 0.47530(6) 0.0189(2) Uani 1 1 d .
Co2 Co 0.75080(11) 0.50881(7) 0.69648(6) 0.0328(2) Uani 1 1 d .
N1 N 0.8774(7) 0.5890(5) 0.7692(4) 0.044(2) Uani 1 1 d .
H1A H 0.8576 0.6491 0.7672 0.053 Uiso 1 1 calc R
H1B H 0.8752 0.5705 0.8218 0.053 Uiso 1 1 calc R
N2 N 0.9080(7) 0.4803(4) 0.6317(4) 0.0344(17) Uani 1 1 d .
H2 H 0.9404 0.4271 0.6514 0.041 Uiso 1 1 calc R
N3 N 0.6717(8) 0.4329(5) 0.6022(5) 0.045(2) Uani 1 1 d .
H3A H 0.6297 0.3851 0.6232 0.054 Uiso 1 1 calc R
H3B H 0.6194 0.4686 0.5740 0.054 Uiso 1 1 calc R
N4 N 0.6971(6) 0.6337(4) 0.6394(4) 0.0327(17) Uani 1 1 d .
H4A H 0.7588 0.6745 0.6423 0.039 Uiso 1 1 calc R
H4B H 0.6812 0.6231 0.5862 0.039 Uiso 1 1 calc R
N5 N 0.5937(8) 0.5367(6) 0.7588(4) 0.043(2) Uani 1 1 d .
H5 H 0.5305 0.5134 0.7292 0.060 Uiso 1 1 calc R
N6 N 0.7570(10) 0.3974(6) 0.7788(6) 0.052(3) Uani 1 1 d .
H6A H 0.7703 0.3444 0.7516 0.077 Uiso 1 1 calc R
H6B H 0.8177 0.4055 0.8152 0.077 Uiso 1 1 calc R
C1 C 0.9982(9) 0.5743(7) 0.7351(5) 0.045(3) Uani 1 1 d .
H1C H 1.0371 0.5236 0.7634 0.053 Uiso 1 1 calc R
H1D H 1.0472 0.6290 0.7439 0.053 Uiso 1 1 calc R
C2 C 0.9938(8) 0.5537(5) 0.6464(6) 0.040(2) Uani 1 1 d .
H2A H 0.9693 0.6082 0.6164 0.047 Uiso 1 1 calc R
H2B H 1.0741 0.5355 0.6274 0.047 Uiso 1 1 calc R
C3 C 0.8705(9) 0.4649(6) 0.5473(5) 0.044(2) Uani 1 1 d .
H3C H 0.9379 0.4400 0.5159 0.053 Uiso 1 1 calc R
H3D H 0.8454 0.5225 0.5225 0.053 Uiso 1 1 calc R
C4 C 0.7674(10) 0.3989(6) 0.5478(6) 0.053(3) Uani 1 1 d .
H4C H 0.7353 0.3921 0.4928 0.064 Uiso 1 1 calc R
H4D H 0.7954 0.3392 0.5664 0.064 Uiso 1 1 calc R
C5 C 0.5903(10) 0.6722(6) 0.6782(7) 0.051(3) Uani 1 1 d .
H5A H 0.5182 0.6564 0.6468 0.061 Uiso 1 1 calc R
H5B H 0.5969 0.7388 0.6798 0.061 Uiso 1 1 calc R
C6 C 0.5789(11) 0.6359(7) 0.7619(6) 0.054(3) Uani 1 1 d .
H6C H 0.6409 0.6628 0.7968 0.072 Uiso 1 1 calc R
H6D H 0.4995 0.6512 0.7842 0.072 Uiso 1 1 calc R
C7 C 0.5940(14) 0.4921(11) 0.8351(7) 0.055(6) Uani 1 1 d .
H7A H 0.5125 0.4912 0.8581 0.071 Uiso 1 1 calc R
H7B H 0.6476 0.5239 0.8729 0.071 Uiso 1 1 calc R
C8 C 0.6392(13) 0.3942(11) 0.8207(8) 0.057(6) Uani 1 1 d .
H8A H 0.6477 0.3625 0.8725 0.076 Uiso 1 1 calc R
H8B H 0.5807 0.3607 0.7876 0.076 Uiso 1 1 calc R

loop_
_atom_site_aniso_label
_atom_site_aniso_U_11
_atom_site_aniso_U_22
_atom_site_aniso_U_33
_atom_site_aniso_U_23
_atom_site_aniso_U_13
_atom_site_aniso_U_12
As1 0.0407(6) 0.0356(4) 0.0349(5) 0.0091(4) 0.0123(5) 0.0154(5)
As2 0.0312(5) 0.0305(4) 0.0289(4) 0.0058(4) -0.0074(4) -0.0008(4)
As3 0.0389(6) 0.0234(4) 0.0294(4) 0.0015(4) -0.0034(4) -0.0047(4)
As4 0.0315(5) 0.0320(4) 0.0330(5) 0.0040(4) -0.0081(4) -0.0054(4)
As5 0.0363(5) 0.0232(4) 0.0251(4) -0.0005(4) 0.0047(4) 0.0004(4)
As6 0.0331(5) 0.0284(4) 0.0241(4) 0.0062(4) 0.0037(4) -0.0005(4)
S1 0.0653(18) 0.0250(10) 0.0301(11) -0.0044(9) 0.0008(12) 0.0094(11)
S2 0.0417(14) 0.0297(10) 0.0231(10) 0.0030(8) -0.0008(10) 0.0003(10)
S3 0.0261(11) 0.0253(9) 0.0271(10) 0.0028(9) -0.0026(9) 0.0014(9)
S4 0.0291(13) 0.0364(11) 0.0410(12) 0.0056(10) 0.0054(11) -0.0064(10)
S5 0.0321(12) 0.0212(9) 0.0332(11) 0.0035(8) -0.0007(10) 0.0027(8)
S6 0.0356(12) 0.0240(9) 0.0221(10) 0.0004(8) -0.0010(9) -0.0008(10)
Co1 0.0228(6) 0.0158(4) 0.0182(5) 0.0033(4) -0.0005(4) 0.0009(5)
Co2 0.0357(6) 0.0278(5) 0.0341(5) 0.0095(4) -0.0076(5) -0.0066(5)
N1 0.042(5) 0.051(5) 0.039(4) 0.010(4) -0.014(4) -0.011(4)
N2 0.031(4) 0.029(3) 0.043(4) 0.003(3) -0.008(4) 0.006(3)
N3 0.047(5) 0.032(4) 0.056(5) -0.011(4) -0.010(4) -0.003(4)
N4 0.039(4) 0.023(3) 0.036(4) 0.002(3) -0.001(4) 0.002(3)
N5 0.049(5) 0.044(6) 0.037(4) 0.014(4) -0.015(4) -0.023(5)
N6 0.053(8) 0.063(6) 0.041(6) 0.015(5) -0.015(6) -0.009(6)
C1 0.033(6) 0.050(5) 0.051(6) 0.022(5) -0.014(5) -0.016(5)
C2 0.036(5) 0.032(4) 0.051(5) -0.003(4) -0.014(5) 0.004(4)
C3 0.041(6) 0.052(5) 0.039(5) -0.010(5) -0.006(5) 0.007(5)
C4 0.055(7) 0.044(5) 0.060(6) -0.014(5) -0.021(6) 0.014(5)
C5 0.048(7) 0.046(5) 0.054(7) -0.005(5) -0.001(6) -0.003(5)
C6 0.049(8) 0.058(7) 0.054(7) -0.018(6) 0.005(6) -0.008(6)
C7 0.047(12) 0.056(15) 0.059(7) 0.011(9) 0.001(7) -0.014(12)
C8 0.052(10) 0.073(12) 0.055(9) 0.017(10) -0.019(8) -0.006(10)

loop_
_atom_type_symbol
_atom_type_description
_atom_type_scat_dispersion_real
_atom_type_scat_dispersion_imag
_atom_type_scat_source
C C 0.0033 0.0016 'International Tables Vol C Tables 4.2.6.8 and 6.1.1.4'
H H 0.0000 0.0000 'International Tables Vol C Tables 4.2.6.8 and 6.1.1.4'
N N 0.0061 0.0033 'International Tables Vol C Tables 4.2.6.8 and 6.1.1.4'
S S 0.1246 0.1234 'International Tables Vol C Tables 4.2.6.8 and 6.1.1.4'
As As 0.0499 2.0058 'International Tables Vol C Tables 4.2.6.8 and 6.1.1.4'
Co Co 0.3494 0.9721 'International Tables Vol C Tables 4.2.6.8 and 6.1.1.4'

loop_
_geom_angle_atom_site_label_1
_geom_angle_atom_site_label_2
_geom_angle_atom_site_label_3
_geom_angle
S1 As1 Co1 100.97(7)
S1 As1 As2 102.59(7)
Co1 As1 As2 61.83(4)
S2 As2 As1 102.13(7)
S2 As2 Co1 106.05(7)
As1 As2 Co1 58.99(4)
S3 As3 S1 102.57(9)
S3 As3 S2 98.06(8)
S1 As3 S2 96.14(10)
S4 As4 As5 103.38(7)
S4 As4 Co1 105.68(7)
As5 As4 Co1 60.43(4)
S5 As5 As4 100.97(7)
S5 As5 Co1 103.93(6)
As4 As5 Co1 60.40(4)
S6 As6 S4 100.90(8)
S6 As6 S5 101.82(8)
S4 As6 S5 95.51(9)
As3 S1 As1 104.16(9)
As3 S2 As2 101.92(9)
As3 S3 Co1 104.37(9)
As6 S4 As4 101.98(9)
As6 S5 As5 103.59(8)
As6 S6 Co1 104.62(8)
S3 Co1 S6 98.73(9)
S3 Co1 As1 106.44(6)
S6 Co1 As1 86.30(7)
S3 Co1 As4 148.17(7)
S6 Co1 As4 99.98(7)
As1 Co1 As4 100.27(5)
S3 Co1 As5 91.70(6)
S6 Co1 As5 102.57(6)
As1 Co1 As5 158.49(6)
As4 Co1 As5 59.16(4)
S3 Co1 As2 97.00(6)
S6 Co1 As2 144.95(7)
As1 Co1 As2 59.19(4)
As4 Co1 As2 81.95(4)
As5 Co1 As2 108.06(5)
N5 Co2 N2 179.0(3)
N5 Co2 N3 97.0(3)
N2 Co2 N3 82.1(3)
N5 Co2 N6 82.0(4)
N2 Co2 N6 98.5(4)
N3 Co2 N6 94.6(3)
N5 Co2 N4 79.4(3)
N2 Co2 N4 100.2(3)
N3 Co2 N4 90.7(3)
N6 Co2 N4 161.2(4)
N5 Co2 N1 99.2(3)
N2 Co2 N1 81.6(3)
N3 Co2 N1 163.1(3)
N6 Co2 N1 92.4(3)
N4 Co2 N1 87.7(3)
C1 N1 Co2 107.1(6)
C1 N1 H1A 110.3
Co2 N1 H1A 110.3
C1 N1 H1B 110.3
Co2 N1 H1B 110.3
H1A N1 H1B 108.6
C2 N2 C3 117.1(7)
C2 N2 Co2 108.1(5)
C3 N2 Co2 106.3(6)
C2 N2 H2 108.3
C3 N2 H2 108.3
Co2 N2 H2 108.3
C4 N3 Co2 109.3(6)
C4 N3 H3A 109.8
Co2 N3 H3A 109.8
C4 N3 H3B 109.8
Co2 N3 H3B 109.8
H3A N3 H3B 108.3
C5 N4 Co2 111.3(5)
C5 N4 H4A 109.4
Co2 N4 H4A 109.4
C5 N4 H4B 109.4
Co2 N4 H4B 109.4
H4A N4 H4B 108.0
C7 N5 C6 115.2(10)
C7 N5 Co2 110.4(9)
C6 N5 Co2 108.0(7)
C7 N5 H5 107.6
C6 N5 H5 107.6
Co2 N5 H5 107.6
C8 N6 Co2 107.2(7)
C8 N6 H6A 110.3
Co2 N6 H6A 110.3
C8 N6 H6B 110.3
Co2 N6 H6B 110.3
H6A N6 H6B 108.5
N1 C1 C2 112.1(8)
N1 C1 H1C 109.2
C2 C1 H1C 109.2
N1 C1 H1D 109.2
C2 C1 H1D 109.2
H1C C1 H1D 107.9
N2 C2 C1 109.5(8)
N2 C2 H2A 109.8
C1 C2 H2A 109.8
N2 C2 H2B 109.8
C1 C2 H2B 109.8
H2A C2 H2B 108.2
N2 C3 C4 108.1(8)
N2 C3 H3C 110.1
C4 C3 H3C 110.1
N2 C3 H3D 110.1
C4 C3 H3D 110.1
H3C C3 H3D 108.4
N3 C4 C3 109.5(7)
N3 C4 H4C 109.8
C3 C4 H4C 109.8
N3 C4 H4D 109.8
C3 C4 H4D 109.8
H4C C4 H4D 108.2
N4 C5 C6 109.7(9)
N4 C5 H5A 109.7
C6 C5 H5A 109.7
N4 C5 H5B 109.7
C6 C5 H5B 109.7
H5A C5 H5B 108.2
N5 C6 C5 108.2(8)
N5 C6 H6C 110.0
C5 C6 H6C 110.0
N5 C6 H6D 110.0
C5 C6 H6D 110.0
H6C C6 H6D 108.4
N5 C7 C8 107.0(10)
N5 C7 H7A 110.3
C8 C7 H7A 110.3
N5 C7 H7B 110.3
C8 C7 H7B 110.3
H7A C7 H7B 108.6
N6 C8 C7 109.3(10)
N6 C8 H8A 109.8
C7 C8 H8A 109.8
N6 C8 H8B 109.8
C7 C8 H8B 109.8
H8A C8 H8B 108.3

loop_
_geom_bond_atom_site_label_1
_geom_bond_atom_site_label_2
_geom_bond_distance
As1 S1 2.263(3)
As1 Co1 2.3595(13)
As1 As2 2.3643(13)
As2 S2 2.267(2)
As2 Co1 2.4268(13)
As3 S3 2.189(2)
As3 S1 2.238(3)
As3 S2 2.253(2)
As4 S4 2.254(2)
As4 As5 2.3700(14)
As4 Co1 2.4000(13)
As5 S5 2.250(2)
As5 Co1 2.4008(12)
As6 S6 2.183(2)
As6 S4 2.235(3)
As6 S5 2.249(2)
S3 Co1 2.269(2)
S6 Co1 2.284(2)
Co2 N5 2.063(9)
Co2 N2 2.087(8)
Co2 N3 2.107(7)
Co2 N6 2.128(7)
Co2 N4 2.146(6)
Co2 N1 2.190(7)
N1 C1 1.469(13)
N1 H1A 0.9100
N1 H1B 0.9100
N2 C2 1.456(11)
N2 C3 1.472(11)
N2 H2 0.9200
N3 C4 1.477(12)
N3 H3A 0.9100
N3 H3B 0.9100
N4 C5 1.460(12)
N4 H4A 0.9100
N4 H4B 0.9100
N5 C7 1.422(13)
N5 C6 1.466(12)
N5 H5 0.9200
N6 C8 1.479(17)
N6 H6A 0.9100
N6 H6B 0.9100
C1 C2 1.497(12)
C1 H1C 0.9800
C1 H1D 0.9800
C2 H2A 0.9800
C2 H2B 0.9800
C3 C4 1.498(13)
C3 H3C 0.9800
C3 H3D 0.9800
C4 H4C 0.9800
C4 H4D 0.9800
C5 C6 1.489(14)
C5 H5A 0.9800
C5 H5B 0.9800
C6 H6C 0.9800
C6 H6D 0.9800
C7 C8 1.540(19)
C7 H7A 0.9800
C7 H7B 0.9800
C8 H8A 0.9800
C8 H8B 0.9800

loop_
_geom_hbond_atom_site_label_D
_geom_hbond_atom_site_label_H
_geom_hbond_atom_site_label_A
_geom_hbond_distance_DH
_geom_hbond_distance_HA
_geom_hbond_distance_DA
_geom_hbond_angle_DHA
_geom_hbond_site_symmetry_A
N6 H6B S3 0.91 2.79 3.678(9) 164.8 4_665
N5 H5 S6 0.92 2.69 3.568(8) 160.4 .
N4 H4B S3 0.91 2.85 3.694(7) 155.5 .
N4 H4A S2 0.91 2.89 3.763(7) 160.9 2_566
N3 H3B S3 0.91 2.50 3.343(8) 155.1 .
N3 H3A S5 0.91 2.80 3.464(8) 130.8 .
N2 H2 S4 0.92 3.03 3.604(7) 122.2 1_655
N1 H1B S3 0.91 2.97 3.787(8) 150.9 4_665
N1 H1A S2 0.91 2.96 3.752(8) 147.1 2_566

loop_
_geom_torsion_atom_site_label_1
_geom_torsion_atom_site_label_2
_geom_torsion_atom_site_label_3
_geom_torsion_atom_site_label_4
_geom_torsion
S1 As1 As2 S2 -5.75(9)
Co1 As1 As2 S2 -101.58(7)
S1 As1 As2 Co1 95.83(8)
S4 As4 As5 S5 -0.72(8)
Co1 As4 As5 S5 99.91(6)
S4 As4 As5 Co1 -100.63(7)
S3 As3 S1 As1 -47.67(11)
S2 As3 S1 As1 52.03(10)
Co1 As1 S1 As3 34.40(10)
As2 As1 S1 As3 -28.89(10)
S3 As3 S2 As2 48.19(10)
S1 As3 S2 As2 -55.48(9)
As1 As2 S2 As3 38.08(9)
Co1 As2 S2 As3 -22.81(9)
S1 As3 S3 Co1 39.85(11)
S2 As3 S3 Co1 -58.33(10)
S6 As6 S4 As4 48.33(10)
S5 As6 S4 As4 -54.86(9)
As5 As4 S4 As6 34.98(9)
Co1 As4 S4 As6 -27.63(10)
S6 As6 S5 As5 -46.94(10)
S4 As6 S5 As5 55.43(10)
As4 As5 S5 As6 -33.76(8)
Co1 As5 S5 As6 28.19(9)
S4 As6 S6 Co1 -51.32(11)
S5 As6 S6 Co1 46.73(11)
As3 S3 Co1 S6 -106.88(9)
As3 S3 Co1 As1 -18.19(9)
As3 S3 Co1 As4 127.69(11)
As3 S3 Co1 As5 150.12(7)
As3 S3 Co1 As2 41.69(8)
As6 S6 Co1 S3 -121.94(9)
As6 S6 Co1 As1 131.98(9)
As6 S6 Co1 As4 32.19(10)
As6 S6 Co1 As5 -28.21(10)
As6 S6 Co1 As2 122.38(11)
S1 As1 Co1 S3 -10.13(9)
As2 As1 Co1 S3 88.39(7)
S1 As1 Co1 S6 87.89(9)
As2 As1 Co1 S6 -173.59(7)
S1 As1 Co1 As4 -172.63(7)
As2 As1 Co1 As4 -74.11(4)
S1 As1 Co1 As5 -156.59(14)
As2 As1 Co1 As5 -58.07(14)
S1 As1 Co1 As2 -98.51(7)
S4 As4 Co1 S3 123.10(14)
As5 As4 Co1 S3 26.37(13)
S4 As4 Co1 S6 -2.04(9)
As5 As4 Co1 S6 -98.77(7)
S4 As4 Co1 As1 -90.05(8)
As5 As4 Co1 As1 173.22(5)
S4 As4 Co1 As5 96.73(7)
S4 As4 Co1 As2 -146.59(7)
As5 As4 Co1 As2 116.69(4)
S5 As5 Co1 S3 98.71(9)
As4 As5 Co1 S3 -166.45(7)
S5 As5 Co1 S6 -0.63(10)
As4 As5 Co1 S6 94.22(7)
S5 As5 Co1 As1 -113.31(15)
As4 As5 Co1 As1 -18.46(14)
S5 As5 Co1 As4 -94.85(7)
S5 As5 Co1 As2 -163.37(7)
As4 As5 Co1 As2 -68.52(5)
S2 As2 Co1 S3 -10.29(8)
As1 As2 Co1 S3 -105.00(7)
S2 As2 Co1 S6 105.89(14)
As1 As2 Co1 S6 11.18(12)
S2 As2 Co1 As1 94.71(7)
S2 As2 Co1 As4 -158.19(7)
As1 As2 Co1 As4 107.10(5)
S2 As2 Co1 As5 -104.39(7)
As1 As2 Co1 As5 160.90(6)
N5 Co2 N1 C1 177.8(6)
N2 Co2 N1 C1 -2.7(6)
N3 Co2 N1 C1 -18.6(14)
N6 Co2 N1 C1 95.5(6)
N4 Co2 N1 C1 -103.4(6)
N5 Co2 N2 C2 127(17)
N3 Co2 N2 C2 151.7(6)
N6 Co2 N2 C2 -114.8(6)
N4 Co2 N2 C2 62.5(5)
N1 Co2 N2 C2 -23.6(5)
N5 Co2 N2 C3 0(17)
N3 Co2 N2 C3 25.1(5)
N6 Co2 N2 C3 118.6(5)
N4 Co2 N2 C3 -64.1(5)
N1 Co2 N2 C3 -150.2(5)
N5 Co2 N3 C4 -177.4(6)
N2 Co2 N3 C4 3.0(6)
N6 Co2 N3 C4 -94.9(6)
N4 Co2 N3 C4 103.2(6)
N1 Co2 N3 C4 18.9(14)
N5 Co2 N4 C5 4.5(6)
N2 Co2 N4 C5 -176.4(6)
N3 Co2 N4 C5 101.6(6)
N6 Co2 N4 C5 -4.8(13)
N1 Co2 N4 C5 -95.3(6)
N2 Co2 N5 C7 138(17)
N3 Co2 N5 C7 113.5(8)
N6 Co2 N5 C7 19.9(8)
N4 Co2 N5 C7 -157.1(8)
N1 Co2 N5 C7 -71.3(8)
N2 Co2 N5 C6 -95(17)
N3 Co2 N5 C6 -119.7(6)
N6 Co2 N5 C6 146.7(7)
N4 Co2 N5 C6 -30.3(6)
N1 Co2 N5 C6 55.6(7)
N5 Co2 N6 C8 10.2(8)
N2 Co2 N6 C8 -168.9(8)
N3 Co2 N6 C8 -86.3(9)
N4 Co2 N6 C8 19.4(15)
N1 Co2 N6 C8 109.2(8)
Co2 N1 C1 C2 28.6(8)
C3 N2 C2 C1 166.2(7)
Co2 N2 C2 C1 46.2(8)
N1 C1 C2 N2 -51.1(10)
C2 N2 C3 C4 -170.1(7)
Co2 N2 C3 C4 -49.1(7)
Co2 N3 C4 C3 -30.7(9)
N2 C3 C4 N3 53.8(9)
Co2 N4 C5 C6 21.9(9)
C7 N5 C6 C5 175.6(10)
Co2 N5 C6 C5 51.6(10)
N4 C5 C6 N5 -48.1(11)
C6 N5 C7 C8 -167.2(11)
Co2 N5 C7 C8 -44.5(12)
Co2 N6 C8 C7 -36.5(12)
N5 C7 C8 N6 54.5(14)
